data_1536687
loop_
_publ_author_name
'Ellern, A.M.'
'Sharabarin, A.V.'
'Sinitsyn, N.M.'
'Antipin, M.Yu.'
'Struchkov, Yu.T.'

_publ_section_title
;
 Synthesis and structure of hexafluoroosmate difluorochloronium ClF2OsF6
;
_journal_name_full
;
Koordinatsionnaya Khimiya (= Coordination Chemistry (USSR))
;
_journal_page_first 1686
_journal_page_last 1688
_journal_volume 17
_journal_year 1991
_chemical_formula_sum 'Cl F8 Os'
_chemical_name_systematic '(Cl F2) (Os F6)'
_space_group_IT_number 2
_symmetry_space_group_name_Hall '-P 1'
_symmetry_space_group_name_H-M 'P -1'
_cell_angle_alpha 90
_cell_angle_beta 89.91
_cell_angle_gamma 90
_cell_formula_units_Z 1
_cell_length_a 4.998
_cell_length_b 5.146
_cell_length_c 5.658
_cell_volume 145.522
_citation_journal_id_ASTM KOKHDC
_cod_data_source_file Ellern_KOKHDC_1991_1233.cif
_cod_data_source_block Cl1F8Os1
_cod_original_cell_volume 145.5219
_cod_original_formula_sum 'Cl1 F8 Os1'
_cod_database_code 1536687

loop_
_symmetry_equiv_pos_as_xyz
x,y,z
-x,-y,-z

loop_
_atom_site_label
_atom_site_type_symbol
_atom_site_fract_x
_atom_site_fract_y
_atom_site_fract_z
_atom_site_occupancy
_atom_site_U_iso_or_equiv
Os1 Os+5 0.5 0.5 0.5 1 0.0
F2 F-1 0.2961 0.3515 0.2726 1 0.0
F3 F-1 0.2909 0.3405 0.726 1 0.0
F4 F-1 0.1931 -0.144 -0.014 1 0.0
Cl1 Cl+3 0.0006 -0.0031 0.1118 0.5 0.0
F1 F-1 0.2748 0.7887 0.525 1 0.0
